data_2219556
loop_
_publ_author_name
'Zhao, Juan'

_publ_section_title Bis(2-chlorobenzoato-\k<i>O</i>)bis(1-vinylimidazole-\k<i>N</i>^3^)copper(II)
_journal_coeditor_code CV2449
_journal_issue 10
_journal_name_full 'Acta Crystallographica Section E'
_journal_page_first m1321
_journal_paper_doi 10.1107/S1600536808030237
_journal_volume 64
_journal_year 2008
_chemical_formula_iupac '[Cu (C7 H4 Cl O2)2 (C5 H6 N2)2]'
_chemical_formula_moiety 'C24 H20 Cl2 Cu N4 O4'
_chemical_formula_sum 'C24 H20 Cl2 Cu N4 O4'
_chemical_formula_weight 562.89
_chemical_name_systematic
;
Bis(2-chlorobenzoato-\k<i>O</i>)bis(1-vinylimidazole-\k<i>N</i>^3^)copper(II)
;
_space_group_IT_number 14
_symmetry_cell_setting monoclinic
_symmetry_space_group_name_Hall '-P 2ybc'
_symmetry_space_group_name_H-M 'P 1 21/c 1'
_atom_sites_solution_hydrogens geom
_atom_sites_solution_primary direct
_atom_sites_solution_secondary difmap
_audit_creation_method SHELXL-97
_cell_angle_alpha 90.00
_cell_angle_beta 104.36(3)
_cell_angle_gamma 90.00
_cell_formula_units_Z 2
_cell_length_a 7.9360(16)
_cell_length_b 11.236(2)
_cell_length_c 14.190(3)
_cell_measurement_reflns_used 25
_cell_measurement_temperature 293(2)
_cell_measurement_theta_max 14
_cell_measurement_theta_min 10
_cell_volume 1225.8(5)
_computing_cell_refinement 'SAINT (Bruker, 2001)'
_computing_data_collection 'SMART (Bruker, 2001)'
_computing_data_reduction 'SAINT (Bruker, 2001)'
_computing_molecular_graphics 'SHELXTL (Sheldrick, 2008)'
_computing_publication_material 'SHELXTL (Sheldrick, 2008) and local programs'
_computing_structure_refinement 'SHELXTL (Sheldrick, 2008)'
_computing_structure_solution 'SHELXTL (Sheldrick, 2008)'
_diffrn_ambient_temperature 293(2)
_diffrn_measured_fraction_theta_full 0.999
_diffrn_measured_fraction_theta_max 0.999
_diffrn_measurement_device_type 'Bruker SMART 1K CCD area-detector'
_diffrn_measurement_method 'Thin-slice \w'
_diffrn_radiation_monochromator graphite
_diffrn_radiation_source 'fine-focus sealed tube'
_diffrn_radiation_type MoK\a
_diffrn_radiation_wavelength 0.71073
_diffrn_reflns_av_R_equivalents 0.0386
_diffrn_reflns_av_sigmaI/netI 0.0398
_diffrn_reflns_limit_h_max 9
_diffrn_reflns_limit_h_min -9
_diffrn_reflns_limit_k_max 13
_diffrn_reflns_limit_k_min 0
_diffrn_reflns_limit_l_max 16
_diffrn_reflns_limit_l_min 0
_diffrn_reflns_number 2204
_diffrn_reflns_theta_full 25.17
_diffrn_reflns_theta_max 25.17
_diffrn_reflns_theta_min 2.34
_exptl_absorpt_coefficient_mu 1.147
_exptl_absorpt_correction_T_max 0.8939
_exptl_absorpt_correction_T_min 0.8030
_exptl_absorpt_correction_type multi-scan
_exptl_absorpt_process_details '(SADABS; Sheldrick, 2004)'
_exptl_crystal_colour blue
_exptl_crystal_density_diffrn 1.525
_exptl_crystal_density_method 'not measured'
_exptl_crystal_description block
_exptl_crystal_F_000 574
_exptl_crystal_size_max 0.20
_exptl_crystal_size_mid 0.10
_exptl_crystal_size_min 0.10
_refine_diff_density_max 0.727
_refine_diff_density_min -0.889
_refine_ls_extinction_method none
_refine_ls_goodness_of_fit_ref 1.037
_refine_ls_hydrogen_treatment constr
_refine_ls_matrix_type full
_refine_ls_number_parameters 154
_refine_ls_number_reflns 2115
_refine_ls_number_restraints 49
_refine_ls_restrained_S_all 1.049
_refine_ls_R_factor_all 0.0968
_refine_ls_R_factor_gt 0.0734
_refine_ls_shift/su_max 0.000
_refine_ls_shift/su_mean 0.000
_refine_ls_structure_factor_coef Fsqd
_refine_ls_weighting_details 'calc w=1/[\s^2^(Fo^2^)+(0.07P)^2^+6P] where P=(Fo^2^+2Fc^2^)/3'
_refine_ls_weighting_scheme calc
_refine_ls_wR_factor_gt 0.1710
_refine_ls_wR_factor_ref 0.1916
_reflns_number_gt 1620
_reflns_number_total 2115
_reflns_threshold_expression I>2\s(I)
_cod_data_source_file cv2449.cif
_cod_data_source_block I
_cod_depositor_comments
;
The following automatic conversions were performed:
'_symmetry_cell_setting' value 'Monoclinic' changed to 'monoclinic'
according to '/home/saulius/struct/CIF-dictionaries/cif_core.dic'
dictionary named 'cif_core.dic' version 2.4.1 from 2010-06-29.

Automatic conversion script
Id: cif_fix_enum 1527 2010-12-29 10:47:43Z saulius 

The following automatic conversions were performed:

'_symmetry_cell_setting' value 'Monoclinic' changed to 'monoclinic'
according to /home/saulius/struct/CIF-dictionaries/cif_core.dic
dictionary named 'cif_core.dic' version 2.4.1 from 2010-06-29.

Automatic conversion script
Id: cif_fix_values 1715 2011-07-08 13:25:40Z adriana 
;
_cod_original_sg_symbol_H-M 'P 21/c'
_cod_database_code 2219556
_cod_database_fobs_code 2219556

loop_
_symmetry_equiv_pos_as_xyz
'x, y, z'
'-x, y+1/2, -z+1/2'
'-x, -y, -z'
'x, -y-1/2, z-1/2'

loop_
_atom_site_type_symbol
_atom_site_label
_atom_site_fract_x
_atom_site_fract_y
_atom_site_fract_z
_atom_site_U_iso_or_equiv
_atom_site_adp_type
_atom_site_calc_flag
_atom_site_refinement_flags
_atom_site_occupancy
Cu Cu 0.0000 0.0000 0.0000 0.0439(4) Uani d S 1
Cl Cl 0.3736(3) -0.36078(18) 0.02395(17) 0.0794(6) Uani d . 1
O O1 0.0066(5) -0.1740(3) 0.0077(3) 0.0455(10) Uani d . 1
N N1 -0.3796(8) 0.0695(5) 0.1425(4) 0.0550(14) Uani d . 1
C C1 -0.6165(13) 0.1373(8) 0.2115(6) 0.088(3) Uani d D 1
H H1A -0.6754 0.0655 0.1961 0.105 Uiso calc R 1
H H1B -0.6638 0.1972 0.2422 0.105 Uiso calc R 1
O O2 0.1925(7) -0.1406(4) 0.1509(3) 0.0647(14) Uani d . 1
N N2 -0.1911(7) 0.0008(4) 0.0642(4) 0.0527(14) Uani d . 1
C C2 -0.4664(11) 0.1540(7) 0.1896(5) 0.066(2) Uani d D 1
H H2A -0.4120 0.2270 0.2063 0.079 Uiso calc R 1
C C3 -0.2436(8) 0.0933(6) 0.1068(5) 0.047 Uani d . 1
H H3A -0.1907 0.1676 0.1114 0.057 Uiso calc R 1
C C4 -0.3049(9) -0.0881(6) 0.0741(5) 0.0504(15) Uani d . 1
H H4A -0.3010 -0.1654 0.0513 0.060 Uiso calc R 1
C C5 -0.4234(9) -0.0489(6) 0.1212(5) 0.0537(16) Uani d . 1
H H5A -0.5138 -0.0917 0.1360 0.064 Uiso calc R 1
C C6 0.1057(9) -0.2068(5) 0.0889(5) 0.0501(16) Uani d . 1
C C7 0.1031(8) -0.3403(5) 0.1088(4) 0.0433(13) Uani d U 1
C C8 0.2177(9) -0.4153(6) 0.0813(4) 0.0513(15) Uani d U 1
C C9 0.2146(11) -0.5370(6) 0.0999(6) 0.0662(19) Uani d U 1
H H9A 0.2926 -0.5882 0.0812 0.079 Uiso calc R 1
C C10 0.0945(11) -0.5801(6) 0.1461(6) 0.0676(19) Uani d U 1
H H10A 0.0906 -0.6613 0.1580 0.081 Uiso calc R 1
C C11 -0.0196(11) -0.5057(7) 0.1749(5) 0.0648(18) Uani d U 1
H H11A -0.0990 -0.5360 0.2071 0.078 Uiso calc R 1
C C12 -0.0162(10) -0.3853(6) 0.1558(5) 0.0580(17) Uani d U 1
H H12A -0.0943 -0.3344 0.1746 0.070 Uiso calc R 1

loop_
_atom_site_aniso_label
_atom_site_aniso_U_11
_atom_site_aniso_U_22
_atom_site_aniso_U_33
_atom_site_aniso_U_12
_atom_site_aniso_U_13
_atom_site_aniso_U_23
Cu 0.0696(7) 0.0204(5) 0.0350(5) 0.0026(5) 0.0001(5) 0.0014(4)
Cl 0.1031(15) 0.0558(11) 0.0838(14) 0.0230(11) 0.0319(12) 0.0061(10)
O1 0.060(2) 0.030(2) 0.043(2) 0.0052(19) 0.0066(19) 0.0033(18)
N1 0.088(4) 0.033(3) 0.035(3) 0.009(3) -0.004(3) 0.002(2)
C1 0.115(7) 0.071(6) 0.079(6) 0.004(5) 0.029(6) -0.011(5)
O2 0.094(4) 0.029(2) 0.058(3) -0.003(2) -0.006(3) -0.009(2)
N2 0.075(3) 0.024(2) 0.048(3) 0.008(3) -0.008(3) 0.001(2)
C2 0.096(6) 0.054(5) 0.042(4) 0.004(4) 0.004(4) 0.007(3)
C3 0.047 0.047 0.047 0.000 0.012 0.000
C4 0.068(4) 0.035(3) 0.043(3) 0.008(3) 0.006(3) 0.003(3)
C5 0.067(4) 0.043(3) 0.045(4) -0.001(3) 0.001(3) 0.009(3)
C6 0.074(4) 0.020(3) 0.050(4) -0.004(3) 0.004(3) 0.000(3)
C7 0.064(3) 0.028(3) 0.031(3) 0.002(2) -0.001(2) -0.002(2)
C8 0.072(4) 0.037(3) 0.040(3) 0.011(3) 0.004(3) -0.002(3)
C9 0.091(5) 0.039(3) 0.062(4) 0.017(3) 0.008(4) -0.001(3)
C10 0.091(5) 0.035(3) 0.063(4) -0.005(3) -0.007(3) 0.007(3)
C11 0.086(4) 0.053(4) 0.051(4) -0.017(3) 0.010(3) 0.013(3)
C12 0.085(4) 0.042(3) 0.047(3) -0.002(3) 0.017(3) 0.007(3)

loop_
_atom_type_symbol
_atom_type_description
_atom_type_scat_dispersion_real
_atom_type_scat_dispersion_imag
_atom_type_scat_source
C C 0.0033 0.0016 'International Tables Vol C Tables 4.2.6.8 and 6.1.1.4'
H H 0.0000 0.0000 'International Tables Vol C Tables 4.2.6.8 and 6.1.1.4'
N N 0.0061 0.0033 'International Tables Vol C Tables 4.2.6.8 and 6.1.1.4'
O O 0.0106 0.0060 'International Tables Vol C Tables 4.2.6.8 and 6.1.1.4'
Cl Cl 0.1484 0.1585 'International Tables Vol C Tables 4.2.6.8 and 6.1.1.4'
Cu Cu 0.3201 1.2651 'International Tables Vol C Tables 4.2.6.8 and 6.1.1.4'

loop_
_geom_angle_atom_site_label_1
_geom_angle_atom_site_label_2
_geom_angle_atom_site_label_3
_geom_angle_site_symmetry_1
_geom_angle_site_symmetry_3
_geom_angle
N2 Cu N2 3 . 180.0(3)
N2 Cu O1 3 3 89.52(19)
N2 Cu O1 . 3 90.48(19)
N2 Cu O1 3 . 90.48(19)
N2 Cu O1 . . 89.52(19)
O1 Cu O1 3 . 180.0(4)
C6 O1 Cu . . 109.9(4)
C3 N1 C5 . . 107.1(6)
C3 N1 C2 . . 125.1(6)
C5 N1 C2 . . 127.8(6)
C2 C1 H1A . . 120.0
C2 C1 H1B . . 120.0
H1A C1 H1B . . 120.0
C3 N2 C4 . . 103.6(6)
C3 N2 Cu . . 125.9(4)
C4 N2 Cu . . 130.4(4)
C1 C2 N1 . . 125.6(8)
C1 C2 H2A . . 117.2
N1 C2 H2A . . 117.2
N2 C3 N1 . . 113.2(6)
N2 C3 H3A . . 123.4
N1 C3 H3A . . 123.4
C5 C4 N2 . . 111.6(6)
C5 C4 H4A . . 124.2
N2 C4 H4A . . 124.2
C4 C5 N1 . . 104.5(6)
C4 C5 H5A . . 127.7
N1 C5 H5A . . 127.7
O2 C6 O1 . . 125.6(5)
O2 C6 C7 . . 119.7(6)
O1 C6 C7 . . 114.6(5)
C8 C7 C12 . . 119.8(6)
C8 C7 C6 . . 120.9(6)
C12 C7 C6 . . 119.4(6)
C7 C8 C9 . . 120.4(7)
C7 C8 Cl . . 120.9(5)
C9 C8 Cl . . 118.6(5)
C10 C9 C8 . . 118.9(7)
C10 C9 H9A . . 120.5
C8 C9 H9A . . 120.5
C11 C10 C9 . . 121.1(7)
C11 C10 H10A . . 119.4
C9 C10 H10A . . 119.4
C10 C11 C12 . . 119.6(7)
C10 C11 H11A . . 120.2
C12 C11 H11A . . 120.2
C11 C12 C7 . . 120.1(7)
C11 C12 H12A . . 119.9
C7 C12 H12A . . 119.9

loop_
_geom_bond_atom_site_label_1
_geom_bond_atom_site_label_2
_geom_bond_site_symmetry_2
_geom_bond_distance
Cu N2 3 1.954(6)
Cu N2 . 1.954(6)
Cu O1 3 1.958(4)
Cu O1 . 1.958(4)
Cl C8 . 1.751(7)
O1 C6 . 1.278(7)
N1 C3 . 1.327(8)
N1 C5 . 1.389(9)
N1 C2 . 1.433(9)
C1 C2 . 1.317(10)
C1 H1A . 0.9300
C1 H1B . 0.9300
O2 C6 . 1.225(7)
N2 C3 . 1.320(8)
N2 C4 . 1.377(8)
C2 H2A . 0.9300
C3 H3A . 0.9300
C4 C5 . 1.356(9)
C4 H4A . 0.9300
C5 H5A . 0.9300
C6 C7 . 1.528(8)
C7 C8 . 1.366(8)
C7 C12 . 1.383(9)
C8 C9 . 1.394(10)
C9 C10 . 1.372(11)
C9 H9A . 0.9300
C10 C11 . 1.367(11)
C10 H10A . 0.9300
C11 C12 . 1.381(9)
C11 H11A . 0.9300
C12 H12A . 0.9300

loop_
_geom_hbond_atom_site_label_D
_geom_hbond_atom_site_label_H
_geom_hbond_atom_site_label_A
_geom_hbond_site_symmetry_A
_geom_hbond_distance_DH
_geom_hbond_distance_HA
_geom_hbond_distance_DA
_geom_hbond_angle_DHA
_geom_hbond_publ_flag
C1 H1A O2 1_455 0.93 2.56 3.484(10) 174 y
C3 H3A O1 3_555 0.93 2.49 2.918(8) 108 y
C5 H5A O2 1_455 0.93 2.45 3.342(9) 160 y
C11 H11A O2 2_545 0.93 2.60 3.460(9) 155 y

loop_
_geom_torsion_atom_site_label_1
_geom_torsion_atom_site_label_2
_geom_torsion_atom_site_label_3
_geom_torsion_atom_site_label_4
_geom_torsion_site_symmetry_1
_geom_torsion
N2 Cu O1 C6 3 92.5(4)
N2 Cu O1 C6 . -87.5(4)
O1 Cu N2 C3 3 -17.5(5)
O1 Cu N2 C3 . 162.5(5)
O1 Cu N2 C4 3 160.1(5)
O1 Cu N2 C4 . -19.9(5)
C3 N1 C2 C1 . 168.6(8)
C5 N1 C2 C1 . -8.3(11)
C4 N2 C3 N1 . 0.2(7)
Cu N2 C3 N1 . 178.3(4)
C5 N1 C3 N2 . -0.6(7)
C2 N1 C3 N2 . -178.0(5)
C3 N2 C4 C5 . 0.3(7)
Cu N2 C4 C5 . -177.7(4)
N2 C4 C5 N1 . -0.7(7)
C3 N1 C5 C4 . 0.8(7)
C2 N1 C5 C4 . 178.0(6)
Cu O1 C6 O2 . -4.0(9)
Cu O1 C6 C7 . 172.6(4)
O2 C6 C7 C8 . -92.3(8)
O1 C6 C7 C8 . 90.9(7)
O2 C6 C7 C12 . 87.2(8)
O1 C6 C7 C12 . -89.6(7)
C12 C7 C8 C9 . 0.4(10)
C6 C7 C8 C9 . 179.9(6)
C12 C7 C8 Cl . -178.6(5)
C6 C7 C8 Cl . 0.9(8)
C7 C8 C9 C10 . 0.1(10)
Cl C8 C9 C10 . 179.0(6)
C8 C9 C10 C11 . -0.8(11)
C9 C10 C11 C12 . 1.1(11)
C10 C11 C12 C7 . -0.7(11)
C8 C7 C12 C11 . 0.0(10)
C6 C7 C12 C11 . -179.6(6)
